data_4517866
loop_
_publ_author_name
'Xu, Yuan'
'Tao, Chen-Lei'
'Yu, Maoxing'
'Xiong, Yi'
'Ouyang, Ya-Ni'
'Liu, Xun-Gao'
'Zhao, Zujin'

_publ_section_title
;
 Tetraphenylethene-Based Luminescent Metal-Organic Framework for Effective
 Differentiation of <i>cis/trans</i> Isomers.
;
_journal_name_full 'ACS applied materials &amp; interfaces'
_journal_paper_doi 10.1021/acsami.0c10702
_journal_year 2020
_chemical_formula_moiety 'C44 H30 N2 O5 Zn, 0.859(C4 H8 O2), 2(C3 H7 N O)'
_chemical_formula_sum 'C53.44 H50.88 N4 O8.72 Zn'
_chemical_formula_weight 954.03
_space_group_crystal_system monoclinic
_space_group_IT_number 14
_space_group_name_Hall '-P 2ybc'
_space_group_name_H-M_alt 'P 1 21/c 1'
_atom_sites_solution_hydrogens mixed
_audit_creation_method SHELXL-2014/7
_cell_angle_alpha 90
_cell_angle_beta 105.6900(10)
_cell_angle_gamma 90
_cell_formula_units_Z 4
_cell_length_a 22.0243(8)
_cell_length_b 11.7091(4)
_cell_length_c 20.0877(7)
_cell_measurement_reflns_used 8808
_cell_measurement_temperature 170(2)
_cell_measurement_theta_max 25.03
_cell_measurement_theta_min 0.99
_cell_volume 4987.3(3)
_computing_structure_refinement 'SHELXL-2014/7 (Sheldrick, 2014)'
_diffrn_ambient_temperature 170(2)
_diffrn_measured_fraction_theta_full 0.994
_diffrn_measured_fraction_theta_max 0.994
_diffrn_measurement_device_type multi-scan
_diffrn_radiation_type MoK\a
_diffrn_radiation_wavelength 0.71073
_diffrn_reflns_av_R_equivalents 0.0829
_diffrn_reflns_av_unetI/netI 0.0724
_diffrn_reflns_Laue_measured_fraction_full 0.994
_diffrn_reflns_Laue_measured_fraction_max 0.994
_diffrn_reflns_limit_h_max 26
_diffrn_reflns_limit_h_min -26
_diffrn_reflns_limit_k_max 13
_diffrn_reflns_limit_k_min -13
_diffrn_reflns_limit_l_max 23
_diffrn_reflns_limit_l_min -23
_diffrn_reflns_number 34951
_diffrn_reflns_point_group_measured_fraction_full 0.994
_diffrn_reflns_point_group_measured_fraction_max 0.994
_diffrn_reflns_theta_full 25.027
_diffrn_reflns_theta_max 25.027
_diffrn_reflns_theta_min 2.367
_exptl_absorpt_coefficient_mu 0.551
_exptl_crystal_colour yellow
_exptl_crystal_density_diffrn 1.271
_exptl_crystal_description block
_exptl_crystal_F_000 1997
_exptl_crystal_size_max 0.410
_exptl_crystal_size_mid 0.360
_exptl_crystal_size_min 0.300
_refine_diff_density_max 0.616
_refine_diff_density_min -0.550
_refine_diff_density_rms 0.093
_refine_ls_extinction_method none
_refine_ls_goodness_of_fit_ref 1.188
_refine_ls_hydrogen_treatment mixed
_refine_ls_matrix_type full
_refine_ls_number_parameters 756
_refine_ls_number_reflns 8751
_refine_ls_number_restraints 2883
_refine_ls_restrained_S_all 1.089
_refine_ls_R_factor_all 0.1135
_refine_ls_R_factor_gt 0.0734
_refine_ls_shift/su_max 0.002
_refine_ls_shift/su_mean 0.000
_refine_ls_structure_factor_coef Fsqd
_refine_ls_weighting_details 'w=1/[\s^2^(Fo^2^)+(0.0949P)^2^+4.8502P] where P=(Fo^2^+2Fc^2^)/3'
_refine_ls_weighting_scheme calc
_refine_ls_wR_factor_gt 0.1860
_refine_ls_wR_factor_ref 0.2142
_reflns_Friedel_coverage 0.000
_reflns_number_gt 5926
_reflns_number_total 8751
_reflns_threshold_expression 'I > 2\s(I)'
_cod_data_source_file am0c10702_si_003.cif
_cod_data_source_block 1
_cod_original_sg_symbol_H-M 'P 21/c'
_cod_database_code 4517866
_shelx_shelxl_version_number 2014/7
_shelx_space_group_comment
;
The symmetry employed for this shelxl refinement is uniquely defined
by the following loop, which should always be used as a source of
symmetry information in preference to the above space-group names.
They are only intended as comments.
;
_shelx_estimated_absorpt_t_min 0.806
_shelx_estimated_absorpt_t_max 0.852

loop_
_space_group_symop_operation_xyz
'x, y, z'
'-x, y+1/2, -z+1/2'
'-x, -y, -z'
'x, -y-1/2, z-1/2'

loop_
_atom_site_label
_atom_site_type_symbol
_atom_site_fract_x
_atom_site_fract_y
_atom_site_fract_z
_atom_site_U_iso_or_equiv
_atom_site_adp_type
_atom_site_occupancy
_atom_site_site_symmetry_order
_atom_site_calc_flag
_atom_site_refinement_flags_posn
_atom_site_refinement_flags_adp
_atom_site_refinement_flags_occupancy
_atom_site_disorder_assembly
_atom_site_disorder_group
C1 C 0.5075(2) 0.0243(4) 0.1214(2) 0.0322(11) Uani 1 1 d . U . . .
C2 C 0.5017(2) 0.0444(4) 0.1871(2) 0.0287(11) Uani 1 1 d . U . . .
H2A H 0.5013 -0.0181 0.2172 0.034 Uiso 1 1 calc R U . . .
C3 C 0.4964(2) 0.1553(4) 0.2098(2) 0.0241(10) Uani 1 1 d . U . . .
C4 C 0.4959(2) 0.2461(4) 0.1653(2) 0.0254(10) Uani 1 1 d . U . . .
H4A H 0.4918 0.3220 0.1802 0.031 Uiso 1 1 calc R U . . .
C5 C 0.5016(2) 0.2260(4) 0.0987(2) 0.0227(10) Uani 1 1 d . U . . .
C6 C 0.5080(2) 0.1154(4) 0.0767(2) 0.0316(11) Uani 1 1 d . U . . .
H6A H 0.5127 0.1018 0.0317 0.038 Uiso 1 1 calc R U . . .
C7 C 0.4921(2) 0.1753(4) 0.2825(2) 0.0242(10) Uani 1 1 d . U . . .
C8 C 0.4996(2) 0.3231(4) 0.0505(2) 0.0251(10) Uani 1 1 d . U . . .
C9A C 1.0111(4) 0.2744(11) 0.3828(5) 0.053(4) Uiso 0.350(3) 1 d D U P A 1
C10A C 1.0790(5) 0.2495(12) 0.3892(6) 0.044(3) Uiso 0.350(3) 1 d D U P A 1
C11A C 1.1103(5) 0.1635(12) 0.4338(6) 0.050(4) Uiso 0.350(3) 1 d D U P A 1
H11A H 1.0892 0.1249 0.4626 0.060 Uiso 0.350(3) 1 calc R U P A 1
C12A C 1.1720(5) 0.1340(12) 0.4364(6) 0.043(3) Uiso 0.350(3) 1 d D U P A 1
H12A H 1.1925 0.0750 0.4667 0.051 Uiso 0.350(3) 1 calc R U P A 1
C13A C 1.2040(5) 0.1906(12) 0.3948(7) 0.041(3) Uiso 0.350(3) 1 d D U P A 1
C14A C 1.1735(5) 0.2794(14) 0.3518(8) 0.049(4) Uiso 0.350(3) 1 d D U P A 1
H14A H 1.1956 0.3214 0.3253 0.059 Uiso 0.350(3) 1 calc R U P A 1
C15A C 1.1112(5) 0.3064(14) 0.3476(7) 0.047(4) Uiso 0.350(3) 1 d D U P A 1
H15A H 1.0902 0.3638 0.3164 0.057 Uiso 0.350(3) 1 calc R U P A 1
N1A N 1.3979(6) 0.1043(12) 0.4096(9) 0.021(4) Uiso 0.350(3) 1 d D U P A 1
C16A C 1.3559(6) 0.0261(13) 0.4145(8) 0.036(4) Uiso 0.350(3) 1 d D U P A 1
H16A H 1.3700 -0.0508 0.4215 0.043 Uiso 0.350(3) 1 calc R U P A 1
C17A C 1.2924(6) 0.0478(12) 0.4100(8) 0.041(4) Uiso 0.350(3) 1 d D U P A 1
H17A H 1.2650 -0.0122 0.4153 0.049 Uiso 0.350(3) 1 calc R U P A 1
C18A C 1.2701(5) 0.1592(11) 0.3978(8) 0.035(3) Uiso 0.350(3) 1 d D U P A 1
C19A C 1.3140(6) 0.2423(13) 0.3941(10) 0.047(4) Uiso 0.350(3) 1 d D U P A 1
H19A H 1.3013 0.3197 0.3857 0.056 Uiso 0.350(3) 1 calc R U P A 1
C20A C 1.3763(6) 0.2118(12) 0.4026(8) 0.029(4) Uiso 0.350(3) 1 d D U P A 1
H20A H 1.4058 0.2713 0.4035 0.035 Uiso 0.350(3) 1 calc R U P A 1
C21A C 0.9733(5) 0.2959(12) 0.3109(6) 0.065(4) Uiso 0.350(3) 1 d D U P A 1
C22A C 0.9722(8) 0.2188(16) 0.2575(7) 0.075(5) Uiso 0.350(3) 1 d D U P A 1
H22A H 0.9952 0.1494 0.2678 0.090 Uiso 0.350(3) 1 calc R U P A 1
C23A C 0.9378(10) 0.2413(19) 0.1887(9) 0.094(6) Uiso 0.350(3) 1 d D U P A 1
H23A H 0.9380 0.1881 0.1531 0.113 Uiso 0.350(3) 1 calc R U P A 1
C24A C 0.9040(10) 0.3406(17) 0.1738(10) 0.091(6) Uiso 0.350(3) 1 d D U P A 1
H24A H 0.8810 0.3561 0.1274 0.109 Uiso 0.350(3) 1 calc R U P A 1
C25A C 0.9030(9) 0.4182(17) 0.2248(8) 0.080(6) Uiso 0.350(3) 1 d D U P A 1
H25A H 0.8793 0.4867 0.2133 0.096 Uiso 0.350(3) 1 calc R U P A 1
C26A C 0.9368(9) 0.3969(16) 0.2938(8) 0.081(6) Uiso 0.350(3) 1 d D U P A 1
H26A H 0.9351 0.4501 0.3290 0.097 Uiso 0.350(3) 1 calc R U P A 1
C9C C 1.0123(4) 0.2042(11) 0.3841(5) 0.057(4) Uiso 0.368(3) 1 d D U P A 2
C10C C 1.0809(4) 0.1828(11) 0.3894(6) 0.044(3) Uiso 0.368(3) 1 d D U P A 2
C11C C 1.1139(5) 0.0964(12) 0.4315(6) 0.047(3) Uiso 0.368(3) 1 d D U P A 2
H11B H 1.0933 0.0535 0.4591 0.057 Uiso 0.368(3) 1 calc R U P A 2
C12C C 1.1765(5) 0.0711(13) 0.4344(6) 0.041(3) Uiso 0.368(3) 1 d D U P A 2
H12B H 1.1985 0.0127 0.4641 0.049 Uiso 0.368(3) 1 calc R U P A 2
C13C C 1.2061(5) 0.1334(12) 0.3927(6) 0.037(3) Uiso 0.368(3) 1 d D U P A 2
C14C C 1.1727(5) 0.2206(14) 0.3497(7) 0.040(3) Uiso 0.368(3) 1 d D U P A 2
H14B H 1.1933 0.2640 0.3223 0.048 Uiso 0.368(3) 1 calc R U P A 2
C15C C 1.1101(5) 0.2443(14) 0.3464(7) 0.046(3) Uiso 0.368(3) 1 d D U P A 2
H15B H 1.0875 0.3011 0.3158 0.055 Uiso 0.368(3) 1 calc R U P A 2
N1C N 1.4028(8) 0.0840(15) 0.4079(12) 0.029(5) Uiso 0.368(3) 1 d D U P A 2
C16C C 1.3664(6) -0.0028(14) 0.4142(9) 0.032(4) Uiso 0.368(3) 1 d D U P A 2
H16B H 1.3852 -0.0762 0.4233 0.038 Uiso 0.368(3) 1 calc R U P A 2
C17C C 1.3023(5) 0.0070(13) 0.4083(8) 0.035(3) Uiso 0.368(3) 1 d D U P A 2
H17B H 1.2781 -0.0588 0.4118 0.042 Uiso 0.368(3) 1 calc R U P A 2
C18C C 1.2739(4) 0.1139(12) 0.3972(7) 0.029(3) Uiso 0.368(3) 1 d D U P A 2
C19C C 1.3107(6) 0.2058(15) 0.3856(11) 0.047(4) Uiso 0.368(3) 1 d D U P A 2
H19B H 1.2935 0.2801 0.3751 0.056 Uiso 0.368(3) 1 calc R U P A 2
C20C C 1.3732(7) 0.1828(17) 0.3903(12) 0.046(5) Uiso 0.368(3) 1 d D U P A 2
H20B H 1.3975 0.2438 0.3798 0.056 Uiso 0.368(3) 1 calc R U P A 2
C21C C 0.9735(5) 0.2237(11) 0.3121(5) 0.058(4) Uiso 0.368(3) 1 d D U P A 2
C22C C 0.9739(8) 0.1410(16) 0.2605(7) 0.075(5) Uiso 0.368(3) 1 d D U P A 2
H22B H 0.9984 0.0735 0.2723 0.090 Uiso 0.368(3) 1 calc R U P A 2
C23C C 0.9381(9) 0.1591(18) 0.1921(8) 0.086(5) Uiso 0.368(3) 1 d D U P A 2
H23B H 0.9380 0.1039 0.1574 0.103 Uiso 0.368(3) 1 calc R U P A 2
C24C C 0.9031(10) 0.2577(16) 0.1757(10) 0.089(5) Uiso 0.368(3) 1 d D U P A 2
H24B H 0.8793 0.2701 0.1292 0.107 Uiso 0.368(3) 1 calc R U P A 2
C25C C 0.9019(9) 0.3377(17) 0.2243(8) 0.082(5) Uiso 0.368(3) 1 d D U P A 2
H25B H 0.8777 0.4053 0.2112 0.099 Uiso 0.368(3) 1 calc R U P A 2
C26C C 0.9360(8) 0.3217(15) 0.2940(8) 0.077(5) Uiso 0.368(3) 1 d D U P A 2
H26B H 0.9337 0.3765 0.3281 0.092 Uiso 0.368(3) 1 calc R U P A 2
C9E C 1.0107(5) 0.1186(14) 0.3825(6) 0.067(5) Uiso 0.282(2) 1 d D U P A 3
C10E C 1.0785(5) 0.1020(14) 0.3838(8) 0.057(5) Uiso 0.282(2) 1 d D U P A 3
C11E C 1.1157(6) 0.0175(14) 0.4246(8) 0.053(5) Uiso 0.282(2) 1 d D U P A 3
H11C H 1.0975 -0.0310 0.4520 0.063 Uiso 0.282(2) 1 calc R U P A 3
C12E C 1.1790(6) 0.0028(15) 0.4260(8) 0.047(4) Uiso 0.282(2) 1 d D U P A 3
H12C H 1.2036 -0.0546 0.4543 0.057 Uiso 0.282(2) 1 calc R U P A 3
C13E C 1.2056(5) 0.0731(14) 0.3857(9) 0.046(4) Uiso 0.282(2) 1 d D U P A 3
C14E C 1.1679(6) 0.1577(17) 0.3437(10) 0.053(4) Uiso 0.282(2) 1 d D U P A 3
H14C H 1.1861 0.2064 0.3165 0.063 Uiso 0.282(2) 1 calc R U P A 3
C15E C 1.1047(7) 0.1706(18) 0.3416(10) 0.060(5) Uiso 0.282(2) 1 d D U P A 3
H15C H 1.0794 0.2254 0.3117 0.072 Uiso 0.282(2) 1 calc R U P A 3
N1E N 1.4046(8) 0.0621(15) 0.4057(11) 0.033(5) Uiso 0.282(2) 1 d D U P A 3
C16E C 1.3714(6) -0.0325(15) 0.4035(8) 0.030(4) Uiso 0.282(2) 1 d D U P A 3
H16C H 1.3930 -0.1034 0.4065 0.036 Uiso 0.282(2) 1 calc R U P A 3
C17E C 1.3071(6) -0.0349(13) 0.3971(8) 0.032(4) Uiso 0.282(2) 1 d D U P A 3
H17C H 1.2862 -0.1054 0.3984 0.038 Uiso 0.282(2) 1 calc R U P A 3
C18E C 1.2737(6) 0.0676(12) 0.3886(10) 0.036(4) Uiso 0.282(2) 1 d D U P A 3
C19E C 1.3087(7) 0.1692(15) 0.3940(13) 0.046(4) Uiso 0.282(2) 1 d D U P A 3
H19C H 1.2889 0.2417 0.3914 0.055 Uiso 0.282(2) 1 calc R U P A 3
C20E C 1.3737(7) 0.1596(16) 0.4031(13) 0.036(4) Uiso 0.282(2) 1 d D U P A 3
H20C H 1.3975 0.2282 0.4078 0.044 Uiso 0.282(2) 1 calc R U P A 3
C21E C 0.9679(6) 0.1277(14) 0.3111(7) 0.077(5) Uiso 0.282(2) 1 d D U P A 3
C22E C 0.9696(10) 0.0428(19) 0.2620(9) 0.087(7) Uiso 0.282(2) 1 d D U P A 3
H22C H 0.9970 -0.0208 0.2755 0.104 Uiso 0.282(2) 1 calc R U P A 3
C23E C 0.9319(12) 0.050(2) 0.1934(11) 0.110(8) Uiso 0.282(2) 1 d D U P A 3
H23C H 0.9365 -0.0030 0.1592 0.131 Uiso 0.282(2) 1 calc R U P A 3
C24E C 0.8881(13) 0.137(2) 0.1775(13) 0.117(8) Uiso 0.282(2) 1 d D U P A 3
H24C H 0.8577 0.1366 0.1338 0.140 Uiso 0.282(2) 1 calc R U P A 3
C25E C 0.8874(12) 0.222(2) 0.2234(11) 0.105(6) Uiso 0.282(2) 1 d D U P A 3
H25C H 0.8598 0.2854 0.2088 0.126 Uiso 0.282(2) 1 calc R U P A 3
C26E C 0.9265(10) 0.2205(19) 0.2917(10) 0.087(6) Uiso 0.282(2) 1 d D U P A 3
H26C H 0.9249 0.2798 0.3235 0.105 Uiso 0.282(2) 1 calc R U P A 3
C9B C 0.9871(4) 0.2774(11) 0.4383(5) 0.050(4) Uiso 0.350(3) 1 d D U P A 1
C10B C 0.9187(5) 0.2608(12) 0.4319(6) 0.049(4) Uiso 0.350(3) 1 d D U P A 1
C11B C 0.8870(5) 0.3243(13) 0.4709(7) 0.050(4) Uiso 0.350(3) 1 d D U P A 1
H11D H 0.9084 0.3846 0.4995 0.060 Uiso 0.350(3) 1 calc R U P A 1
C12B C 0.8242(5) 0.3004(12) 0.4686(7) 0.046(4) Uiso 0.350(3) 1 d D U P A 1
H12D H 0.8033 0.3459 0.4947 0.055 Uiso 0.350(3) 1 calc R U P A 1
C13B C 0.7921(5) 0.2120(12) 0.4290(8) 0.044(4) Uiso 0.350(3) 1 d D U P A 1
C14B C 0.8226(5) 0.1518(14) 0.3871(7) 0.043(3) Uiso 0.350(3) 1 d D U P A 1
H14D H 0.8004 0.0939 0.3572 0.051 Uiso 0.350(3) 1 calc R U P A 1
C15B C 0.8850(5) 0.1756(13) 0.3885(7) 0.045(4) Uiso 0.350(3) 1 d D U P A 1
H15D H 0.9048 0.1335 0.3598 0.054 Uiso 0.350(3) 1 calc R U P A 1
N1B N 0.6024(7) 0.1207(14) 0.4276(11) 0.023(5) Uiso 0.350(3) 1 d D U P A 1
C16B C 0.6239(6) 0.2277(14) 0.4426(8) 0.031(4) Uiso 0.350(3) 1 d D U P A 1
H16D H 0.5965 0.2835 0.4528 0.038 Uiso 0.350(3) 1 calc R U P A 1
C17B C 0.6850(5) 0.2595(12) 0.4437(7) 0.029(3) Uiso 0.350(3) 1 d D U P A 1
H17D H 0.6990 0.3352 0.4561 0.035 Uiso 0.350(3) 1 calc R U P A 1
C18B C 0.7257(5) 0.1807(11) 0.4265(8) 0.036(4) Uiso 0.350(3) 1 d D U P A 1
C19B C 0.7045(6) 0.0675(12) 0.4150(10) 0.039(4) Uiso 0.350(3) 1 d D U P A 1
H19D H 0.7320 0.0084 0.4089 0.047 Uiso 0.350(3) 1 calc R U P A 1
C20B C 0.6414(6) 0.0438(13) 0.4128(9) 0.028(4) Uiso 0.350(3) 1 d D U P A 1
H20D H 0.6258 -0.0310 0.4002 0.034 Uiso 0.350(3) 1 calc R U P A 1
C21B C 1.0265(5) 0.3027(11) 0.5093(6) 0.060(4) Uiso 0.350(3) 1 d D U P A 1
C22B C 1.0219(8) 0.2357(16) 0.5655(6) 0.066(4) Uiso 0.350(3) 1 d D U P A 1
H22D H 0.9939 0.1724 0.5588 0.079 Uiso 0.350(3) 1 calc R U P A 1
C23B C 1.0591(9) 0.2637(18) 0.6317(8) 0.078(5) Uiso 0.350(3) 1 d D U P A 1
H23D H 1.0560 0.2200 0.6705 0.094 Uiso 0.350(3) 1 calc R U P A 1
C24B C 1.1001(9) 0.3542(17) 0.6406(10) 0.089(6) Uiso 0.350(3) 1 d D U P A 1
H24D H 1.1259 0.3709 0.6857 0.106 Uiso 0.350(3) 1 calc R U P A 1
C25B C 1.1051(9) 0.4214(19) 0.5863(9) 0.090(6) Uiso 0.350(3) 1 d D U P A 1
H25D H 1.1333 0.4845 0.5943 0.108 Uiso 0.350(3) 1 calc R U P A 1
C26B C 1.0686(8) 0.3972(16) 0.5190(8) 0.074(5) Uiso 0.350(3) 1 d D U P A 1
H26D H 1.0720 0.4426 0.4810 0.089 Uiso 0.350(3) 1 calc R U P A 1
C9D C 0.9896(4) 0.2097(11) 0.4403(5) 0.053(4) Uiso 0.368(3) 1 d D U P A 2
C10D C 0.9212(4) 0.1965(12) 0.4368(6) 0.045(3) Uiso 0.368(3) 1 d D U P A 2
C11D C 0.8931(5) 0.2658(12) 0.4772(6) 0.044(3) Uiso 0.368(3) 1 d D U P A 2
H11E H 0.9172 0.3235 0.5058 0.053 Uiso 0.368(3) 1 calc R U P A 2
C12D C 0.8299(5) 0.2501(13) 0.4753(7) 0.045(4) Uiso 0.368(3) 1 d D U P A 2
H12E H 0.8110 0.2973 0.5027 0.054 Uiso 0.368(3) 1 calc R U P A 2
C13D C 0.7941(5) 0.1649(13) 0.4333(7) 0.039(3) Uiso 0.368(3) 1 d D U P A 2
C14D C 0.8221(5) 0.0943(14) 0.3935(7) 0.042(3) Uiso 0.368(3) 1 d D U P A 2
H14E H 0.7984 0.0356 0.3655 0.050 Uiso 0.368(3) 1 calc R U P A 2
C15D C 0.8852(5) 0.1117(14) 0.3958(8) 0.052(4) Uiso 0.368(3) 1 d D U P A 2
H15E H 0.9042 0.0644 0.3687 0.062 Uiso 0.368(3) 1 calc R U P A 2
N1D N 0.5978(8) 0.1174(17) 0.4235(12) 0.027(5) Uiso 0.368(3) 1 d D U P A 2
C16D C 0.6309(7) 0.2080(17) 0.4545(10) 0.039(4) Uiso 0.368(3) 1 d D U P A 2
H16E H 0.6095 0.2621 0.4752 0.046 Uiso 0.368(3) 1 calc R U P A 2
C17D C 0.6936(6) 0.2289(15) 0.4587(10) 0.042(4) Uiso 0.368(3) 1 d D U P A 2
H17E H 0.7137 0.2971 0.4792 0.051 Uiso 0.368(3) 1 calc R U P A 2
C18D C 0.7268(5) 0.1467(13) 0.4317(9) 0.033(4) Uiso 0.368(3) 1 d D U P A 2
C19D C 0.6920(6) 0.0554(14) 0.3964(9) 0.040(4) Uiso 0.368(3) 1 d D U P A 2
H19E H 0.7118 0.0006 0.3743 0.048 Uiso 0.368(3) 1 calc R U P A 2
C20D C 0.6284(7) 0.0440(15) 0.3933(9) 0.036(4) Uiso 0.368(3) 1 d D U P A 2
H20E H 0.6058 -0.0188 0.3686 0.043 Uiso 0.368(3) 1 calc R U P A 2
C21D C 1.0311(5) 0.2304(11) 0.5111(5) 0.057(4) Uiso 0.368(3) 1 d D U P A 2
C22D C 1.0280(7) 0.1591(15) 0.5665(6) 0.057(4) Uiso 0.368(3) 1 d D U P A 2
H22E H 1.0002 0.0955 0.5595 0.069 Uiso 0.368(3) 1 calc R U P A 2
C23D C 1.0671(8) 0.1848(17) 0.6326(7) 0.067(4) Uiso 0.368(3) 1 d D U P A 2
H23E H 1.0638 0.1403 0.6710 0.080 Uiso 0.368(3) 1 calc R U P A 2
C24D C 1.1099(8) 0.2721(15) 0.6430(9) 0.073(5) Uiso 0.368(3) 1 d D U P A 2
H24E H 1.1375 0.2842 0.6877 0.087 Uiso 0.368(3) 1 calc R U P A 2
C25D C 1.1133(8) 0.3426(18) 0.5892(8) 0.082(5) Uiso 0.368(3) 1 d D U P A 2
H25E H 1.1417 0.4054 0.5971 0.098 Uiso 0.368(3) 1 calc R U P A 2
C26D C 1.0747(7) 0.3209(15) 0.5229(8) 0.069(4) Uiso 0.368(3) 1 d D U P A 2
H26E H 1.0778 0.3678 0.4854 0.083 Uiso 0.368(3) 1 calc R U P A 2
C9F C 0.9905(5) 0.1285(14) 0.4398(6) 0.064(5) Uiso 0.282(2) 1 d D U P A 3
C10F C 0.9220(5) 0.1230(15) 0.4375(8) 0.058(5) Uiso 0.282(2) 1 d D U P A 3
C11F C 0.8964(6) 0.2028(15) 0.4744(8) 0.055(4) Uiso 0.282(2) 1 d D U P A 3
H11F H 0.9223 0.2598 0.5016 0.066 Uiso 0.282(2) 1 calc R U P A 3
C12F C 0.8320(6) 0.1971(15) 0.4705(9) 0.053(4) Uiso 0.282(2) 1 d D U P A 3
H12F H 0.8145 0.2510 0.4955 0.063 Uiso 0.282(2) 1 calc R U P A 3
C13F C 0.7929(5) 0.1140(14) 0.4308(9) 0.042(4) Uiso 0.282(2) 1 d D U P A 3
C14F C 0.8194(6) 0.0307(16) 0.3969(10) 0.050(5) Uiso 0.282(2) 1 d D U P A 3
H14F H 0.7939 -0.0288 0.3718 0.060 Uiso 0.282(2) 1 calc R U P A 3
C15F C 0.8835(6) 0.0362(17) 0.4002(11) 0.065(5) Uiso 0.282(2) 1 d D U P A 3
H15F H 0.9013 -0.0198 0.3770 0.078 Uiso 0.282(2) 1 calc R U P A 3
N1F N 0.5956(8) 0.0943(15) 0.4245(10) 0.032(5) Uiso 0.282(2) 1 d D U P A 3
C16F C 0.6295(8) 0.1887(18) 0.4447(11) 0.041(5) Uiso 0.282(2) 1 d D U P A 3
H16F H 0.6088 0.2518 0.4587 0.049 Uiso 0.282(2) 1 calc R U P A 3
C17F C 0.6931(7) 0.2021(16) 0.4471(12) 0.048(5) Uiso 0.282(2) 1 d D U P A 3
H17F H 0.7146 0.2715 0.4627 0.057 Uiso 0.282(2) 1 calc R U P A 3
C18F C 0.7242(6) 0.1111(13) 0.4258(11) 0.035(4) Uiso 0.282(2) 1 d D U P A 3
C19F C 0.6894(6) 0.0120(14) 0.4065(9) 0.031(4) Uiso 0.282(2) 1 d D U P A 3
H19F H 0.7093 -0.0544 0.3951 0.037 Uiso 0.282(2) 1 calc R U P A 3
C20F C 0.6257(7) 0.0089(15) 0.4037(11) 0.030(4) Uiso 0.282(2) 1 d D U P A 3
H20F H 0.6025 -0.0579 0.3859 0.036 Uiso 0.282(2) 1 calc R U P A 3
C21F C 1.0333(6) 0.1462(13) 0.5100(7) 0.072(5) Uiso 0.282(2) 1 d D U P A 3
C22F C 1.0232(9) 0.0889(19) 0.5672(7) 0.067(6) Uiso 0.282(2) 1 d D U P A 3
H22F H 0.9888 0.0374 0.5604 0.080 Uiso 0.282(2) 1 calc R U P A 3
C23F C 1.0621(10) 0.105(2) 0.6339(9) 0.077(6) Uiso 0.282(2) 1 d D U P A 3
H23F H 1.0530 0.0674 0.6719 0.092 Uiso 0.282(2) 1 calc R U P A 3
C24F C 1.1134(11) 0.175(2) 0.6443(11) 0.095(7) Uiso 0.282(2) 1 d D U P A 3
H24F H 1.1412 0.1846 0.6893 0.114 Uiso 0.282(2) 1 calc R U P A 3
C25F C 1.1241(10) 0.232(2) 0.5891(10) 0.092(6) Uiso 0.282(2) 1 d D U P A 3
H25F H 1.1599 0.2807 0.5969 0.111 Uiso 0.282(2) 1 calc R U P A 3
C26F C 1.0848(9) 0.222(2) 0.5215(10) 0.088(6) Uiso 0.282(2) 1 d D U P A 3
H26F H 1.0928 0.2648 0.4846 0.105 Uiso 0.282(2) 1 calc R U P A 3
O1 O 0.5130(2) -0.0829(3) 0.09730(18) 0.0480(11) Uani 1 1 d . U . . .
H1 H 0.507(3) -0.133(5) 0.128(3) 0.058 Uiso 1 1 d . U . . .
O2 O 0.48278(15) 0.0878(3) 0.31500(15) 0.0311(8) Uani 1 1 d . U . . .
O3 O 0.4980(2) 0.2729(3) 0.30556(17) 0.0507(11) Uani 1 1 d . U . . .
O4 O 0.4844(2) 0.4195(3) 0.06826(18) 0.0460(10) Uani 1 1 d . U . . .
O5 O 0.51117(14) 0.3016(3) -0.00615(14) 0.0256(7) Uani 1 1 d . U . . .
Zn1 Zn 0.50071(2) 0.08461(4) 0.41747(2) 0.02103(18) Uani 1 1 d . U . . .
O6A O 0.3165(16) 0.521(3) 0.4885(17) 0.213(11) Uiso 0.328(13) 1 d D U P B 4
C27A C 0.3356(13) 0.432(3) 0.5366(17) 0.159(9) Uiso 0.328(13) 1 d D U P B 4
H27A H 0.3781 0.4206 0.5625 0.191 Uiso 0.328(13) 1 calc R U P B 4
N2A N 0.2874(12) 0.363(2) 0.5427(13) 0.122(7) Uiso 0.328(13) 1 d D U P B 4
C28A C 0.3008(19) 0.275(3) 0.596(2) 0.201(16) Uiso 0.328(13) 1 d D U P B 4
H28A H 0.3464 0.2648 0.6140 0.301 Uiso 0.328(13) 1 d R U P B 4
H28B H 0.2823 0.2039 0.5728 0.301 Uiso 0.328(13) 1 d R U P B 4
H28C H 0.2822 0.2920 0.6337 0.301 Uiso 0.328(13) 1 d R U P B 4
C29A C 0.2242(13) 0.392(4) 0.501(2) 0.202(13) Uiso 0.328(13) 1 d D U P B 4
H29A H 0.2127 0.4429 0.5341 0.303 Uiso 0.328(13) 1 d R U P B 4
H29B H 0.1919 0.3329 0.4861 0.303 Uiso 0.328(13) 1 d R U P B 4
H29C H 0.2270 0.4366 0.4602 0.303 Uiso 0.328(13) 1 d R U P B 4
O6Z O 0.2304(6) 0.5092(12) 0.4593(7) 0.172(6) Uiso 0.672(13) 1 d D U P B 5
C27Z C 0.2487(9) 0.4190(16) 0.5025(10) 0.167(7) Uiso 0.672(13) 1 d D U P B 5
H27Z H 0.2189 0.3763 0.5186 0.201 Uiso 0.672(13) 1 calc R U P B 5
N2Z N 0.3102(7) 0.3919(12) 0.5219(8) 0.140(5) Uiso 0.672(13) 1 d D U P B 5
C28Z C 0.3309(8) 0.2952(14) 0.5677(10) 0.156(7) Uiso 0.672(13) 1 d D U P B 5
H28D H 0.3496 0.3228 0.6149 0.234 Uiso 0.672(13) 1 calc R U P B 5
H28E H 0.3625 0.2514 0.5522 0.234 Uiso 0.672(13) 1 calc R U P B 5
H28F H 0.2948 0.2461 0.5671 0.234 Uiso 0.672(13) 1 calc R U P B 5
C29Z C 0.3547(8) 0.4650(15) 0.4966(10) 0.144(6) Uiso 0.672(13) 1 d D U P B 5
H29D H 0.3828 0.4166 0.4785 0.216 Uiso 0.672(13) 1 calc R U P B 5
H29E H 0.3797 0.5112 0.5350 0.216 Uiso 0.672(13) 1 calc R U P B 5
H29F H 0.3307 0.5154 0.4599 0.216 Uiso 0.672(13) 1 calc R U P B 5
O6B O 0.2671(5) 1.1286(11) 0.2145(6) 0.195(5) Uani 0.859(6) 1 d D U P C 6
C27B C 0.3173(6) 1.0571(13) 0.2271(6) 0.144(5) Uani 0.859(6) 1 d D U P C 6
H27B H 0.3591 1.0861 0.2367 0.173 Uiso 0.859(6) 1 calc R U P C 6
N2B N 0.3064(4) 0.9431(11) 0.2255(5) 0.127(3) Uani 0.859(6) 1 d D U P C 6
C28B C 0.3610(6) 0.8706(13) 0.2332(8) 0.164(5) Uani 0.859(6) 1 d D U P C 6
H28J H 0.3968 0.9030 0.2682 0.246 Uiso 0.859(6) 1 calc R U P C 6
H28K H 0.3715 0.8653 0.1889 0.246 Uiso 0.859(6) 1 calc R U P C 6
H28L H 0.3517 0.7941 0.2478 0.246 Uiso 0.859(6) 1 calc R U P C 6
C29B C 0.2422(6) 0.9041(13) 0.2136(9) 0.178(6) Uani 0.859(6) 1 d D U P C 6
H29G H 0.2191 0.9562 0.2361 0.266 Uiso 0.859(6) 1 calc R U P C 6
H29H H 0.2420 0.8272 0.2328 0.266 Uiso 0.859(6) 1 calc R U P C 6
H29I H 0.2218 0.9023 0.1637 0.266 Uiso 0.859(6) 1 calc R U P C 6
O6Y O 0.368(2) 0.995(4) 0.227(3) 0.133(9) Uiso 0.141(6) 1 d D U P C 7
C27Y C 0.368(2) 0.895(4) 0.263(3) 0.133(9) Uiso 0.141(6) 1 d D U P C 7
H27Y H 0.4016 0.8748 0.3016 0.159 Uiso 0.141(6) 1 calc R U P C 7
N2Y N 0.317(2) 0.826(4) 0.240(3) 0.138(8) Uiso 0.141(6) 1 d D U P C 7
C28Y C 0.315(4) 0.720(5) 0.277(4) 0.17(2) Uiso 0.141(6) 1 d D U P C 7
H28G H 0.3547 0.6784 0.2826 0.260 Uiso 0.141(6) 1 calc R U P C 7
H28H H 0.2799 0.6726 0.2507 0.260 Uiso 0.141(6) 1 calc R U P C 7
H28I H 0.3091 0.7364 0.3227 0.260 Uiso 0.141(6) 1 calc R U P C 7
C29Y C 0.267(3) 0.865(6) 0.180(4) 0.153(12) Uiso 0.141(6) 1 d D U P C 7
H29J H 0.2304 0.8165 0.1762 0.230 Uiso 0.141(6) 1 d R U P C 7
H29K H 0.2811 0.8603 0.1380 0.230 Uiso 0.141(6) 1 d R U P C 7
H29L H 0.2564 0.9446 0.1877 0.230 Uiso 0.141(6) 1 d R U P C 7
O7A O 0.7186(6) -0.1470(13) 0.2901(6) 0.260(7) Uani 0.859(6) 1 d D U P . .
H7AA H 0.7186 -0.2190 0.2844 0.312 Uiso 0.859(6) 1 d R U P . .
C30A C 0.6663(6) -0.0898(17) 0.2446(8) 0.194(8) Uani 0.859(6) 1 d D U P . .
H30A H 0.6391 -0.0589 0.2725 0.233 Uiso 0.859(6) 1 calc R U P . .
H30B H 0.6411 -0.1468 0.2123 0.233 Uiso 0.859(6) 1 calc R U P . .
C31A C 0.6834(8) 0.009(2) 0.2020(10) 0.222(8) Uani 0.859(6) 1 d D U P . .
H31A H 0.6536 0.0551 0.1706 0.267 Uiso 0.859(6) 1 calc R U P . .
C32A C 0.7410(10) 0.019(2) 0.2144(12) 0.271(10) Uani 0.859(6) 1 d D U P . .
H32A H 0.7688 -0.0278 0.2480 0.325 Uiso 0.859(6) 1 calc R U P . .
C33A C 0.7646(12) 0.105(2) 0.1751(14) 0.316(11) Uani 0.859(6) 1 d D U P . .
H33A H 0.7958 0.1503 0.2098 0.379 Uiso 0.859(6) 1 calc R U P . .
H33B H 0.7890 0.0625 0.1483 0.379 Uiso 0.859(6) 1 calc R U P . .
O8A O 0.7291(10) 0.1826(18) 0.1301(9) 0.330(10) Uani 0.859(6) 1 d D U P . .
H8AA H 0.7124 0.1448 0.0937 0.396 Uiso 0.859(6) 1 d R U P . .

loop_
_atom_site_aniso_label
_atom_site_aniso_U_11
_atom_site_aniso_U_22
_atom_site_aniso_U_33
_atom_site_aniso_U_23
_atom_site_aniso_U_13
_atom_site_aniso_U_12
C1 0.060(3) 0.019(3) 0.022(2) 0.0011(19) 0.019(2) 0.002(2)
C2 0.048(3) 0.020(2) 0.022(2) 0.0042(19) 0.015(2) -0.002(2)
C3 0.039(3) 0.020(2) 0.017(2) 0.0028(18) 0.0139(19) -0.0005(19)
C4 0.042(3) 0.016(2) 0.021(2) -0.0021(18) 0.013(2) 0.000(2)
C5 0.038(3) 0.018(2) 0.015(2) -0.0022(17) 0.0119(19) -0.0019(19)
C6 0.058(3) 0.026(3) 0.016(2) -0.0020(18) 0.019(2) 0.001(2)
C7 0.034(2) 0.025(3) 0.015(2) -0.0022(19) 0.0096(19) 0.002(2)
C8 0.042(3) 0.016(2) 0.021(2) 0.0017(18) 0.014(2) -0.0011(19)
O1 0.111(3) 0.0163(18) 0.0265(18) 0.0015(15) 0.036(2) 0.0025(19)
O2 0.052(2) 0.0314(19) 0.0133(15) 0.0000(14) 0.0146(14) -0.0121(16)
O3 0.115(3) 0.021(2) 0.0239(18) -0.0031(14) 0.033(2) 0.0045(19)
O4 0.098(3) 0.0160(18) 0.0337(19) 0.0038(15) 0.034(2) 0.0031(18)
O5 0.0421(18) 0.0210(16) 0.0186(16) 0.0055(12) 0.0165(14) 0.0041(13)
Zn1 0.0327(3) 0.0191(3) 0.0139(3) -0.0019(2) 0.0106(2) -0.0038(2)
O6B 0.125(8) 0.285(14) 0.151(9) 0.046(9) -0.004(7) 0.011(9)
C27B 0.129(9) 0.194(12) 0.099(8) 0.021(9) 0.015(8) -0.051(9)
N2B 0.077(5) 0.176(8) 0.118(6) -0.015(6) 0.010(5) -0.020(6)
C28B 0.119(9) 0.196(11) 0.159(11) -0.069(9) 0.007(8) 0.033(9)
C29B 0.120(10) 0.210(13) 0.188(13) -0.064(10) 0.016(9) -0.032(9)
O7A 0.212(12) 0.329(17) 0.173(11) -0.119(12) -0.062(9) 0.047(12)
C30A 0.090(9) 0.36(2) 0.108(10) -0.125(12) -0.010(8) 0.040(12)
C31A 0.130(12) 0.39(2) 0.138(13) -0.118(13) 0.018(11) 0.014(15)
C32A 0.270(17) 0.38(2) 0.155(14) -0.128(14) 0.054(15) -0.028(18)
C33A 0.34(2) 0.38(2) 0.21(2) -0.114(17) 0.031(17) -0.060(18)
O8A 0.36(2) 0.37(2) 0.205(16) -0.034(15) -0.028(14) -0.071(18)

loop_
_atom_type_symbol
_atom_type_description
_atom_type_scat_dispersion_real
_atom_type_scat_dispersion_imag
_atom_type_scat_source
C C 0.0033 0.0016 'International Tables Vol C Tables 4.2.6.8 and 6.1.1.4'
H H 0.0000 0.0000 'International Tables Vol C Tables 4.2.6.8 and 6.1.1.4'
N N 0.0061 0.0033 'International Tables Vol C Tables 4.2.6.8 and 6.1.1.4'
O O 0.0106 0.0060 'International Tables Vol C Tables 4.2.6.8 and 6.1.1.4'
Zn Zn 0.2839 1.4301 'International Tables Vol C Tables 4.2.6.8 and 6.1.1.4'

loop_
_geom_angle_atom_site_label_1
_geom_angle_atom_site_label_2
_geom_angle_atom_site_label_3
_geom_angle
_geom_angle_site_symmetry_1
_geom_angle_site_symmetry_3
_geom_angle_publ_flag
O1 C1 C2 122.5(4) . . ?
O1 C1 C6 117.2(4) . . ?
C2 C1 C6 120.3(4) . . ?
C1 C2 C3 120.6(4) . . ?
C1 C2 H2A 119.7 . . ?
C3 C2 H2A 119.7 . . ?
C4 C3 C2 119.4(4) . . ?
C4 C3 C7 120.9(4) . . ?
C2 C3 C7 119.7(4) . . ?
C3 C4 C5 120.1(4) . . ?
C3 C4 H4A 120.0 . . ?
C5 C4 H4A 120.0 . . ?
C6 C5 C4 120.4(4) . . ?
C6 C5 C8 119.5(4) . . ?
C4 C5 C8 120.1(4) . . ?
C5 C6 C1 119.2(4) . . ?
C5 C6 H6A 120.4 . . ?
C1 C6 H6A 120.4 . . ?
O3 C7 O2 125.2(4) . . ?
O3 C7 C3 118.9(4) . . ?
O2 C7 C3 115.9(4) . . ?
O4 C8 O5 124.9(4) . . ?
O4 C8 C5 117.7(4) . . ?
O5 C8 C5 117.4(4) . . ?
C9B C9A C21A 123.8(7) . . ?
C9B C9A C10A 122.5(8) . . ?
C21A C9A C10A 113.7(7) . . ?
C11A C10A C15A 118.9(10) . . ?
C11A C10A C9A 120.2(9) . . ?
C15A C10A C9A 120.8(9) . . ?
C12A C11A C10A 120.7(11) . . ?
C12A C11A H11A 119.7 . . ?
C10A C11A H11A 119.7 . . ?
C11A C12A C13A 120.4(11) . . ?
C11A C12A H12A 119.8 . . ?
C13A C12A H12A 119.8 . . ?
C12A C13A C14A 119.0(10) . . ?
C12A C13A C18A 120.4(9) . . ?
C14A C13A C18A 120.6(9) . . ?
C15A C14A C13A 120.4(11) . . ?
C15A C14A H14A 119.8 . . ?
C13A C14A H14A 119.8 . . ?
C14A C15A C10A 120.5(11) . . ?
C14A C15A H15A 119.8 . . ?
C10A C15A H15A 119.8 . . ?
C16A N1A C20A 114.9(12) . . ?
C16A N1A Zn1 129.6(10) . 1_655 ?
C20A N1A Zn1 115.4(8) . 1_655 ?
N1A C16A C17A 125.1(13) . . ?
N1A C16A H16A 117.4 . . ?
C17A C16A H16A 117.4 . . ?
C18A C17A C16A 118.6(12) . . ?
C18A C17A H17A 120.7 . . ?
C16A C17A H17A 120.7 . . ?
C19A C18A C17A 116.8(10) . . ?
C19A C18A C13A 120.8(9) . . ?
C17A C18A C13A 122.2(9) . . ?
C20A C19A C18A 119.6(12) . . ?
C20A C19A H19A 120.2 . . ?
C18A C19A H19A 120.2 . . ?
N1A C20A C19A 124.6(13) . . ?
N1A C20A H20A 117.7 . . ?
C19A C20A H20A 117.7 . . ?
C22A C21A C26A 117.6(12) . . ?
C22A C21A C9A 121.8(10) . . ?
C26A C21A C9A 120.6(10) . . ?
C21A C22A C23A 121.6(15) . . ?
C21A C22A H22A 119.2 . . ?
C23A C22A H22A 119.2 . . ?
C24A C23A C22A 119.4(16) . . ?
C24A C23A H23A 120.3 . . ?
C22A C23A H23A 120.3 . . ?
C23A C24A C25A 121.0(17) . . ?
C23A C24A H24A 119.5 . . ?
C25A C24A H24A 119.5 . . ?
C24A C25A C26A 120.4(16) . . ?
C24A C25A H25A 119.8 . . ?
C26A C25A H25A 119.8 . . ?
C25A C26A C21A 119.9(14) . . ?
C25A C26A H26A 120.0 . . ?
C21A C26A H26A 120.0 . . ?
C9D C9C C21C 123.9(7) . . ?
C9D C9C C10C 122.6(8) . . ?
C21C C9C C10C 113.4(7) . . ?
C11C C10C C15C 119.6(9) . . ?
C11C C10C C9C 120.9(9) . . ?
C15C C10C C9C 119.2(8) . . ?
C10C C11C C12C 121.8(11) . . ?
C10C C11C H11B 119.1 . . ?
C12C C11C H11B 119.1 . . ?
C11C C12C C13C 118.7(11) . . ?
C11C C12C H12B 120.7 . . ?
C13C C12C H12B 120.7 . . ?
C12C C13C C14C 119.7(9) . . ?
C12C C13C C18C 120.4(9) . . ?
C14C C13C C18C 119.8(8) . . ?
C15C C14C C13C 121.3(11) . . ?
C15C C14C H14B 119.4 . . ?
C13C C14C H14B 119.4 . . ?
C14C C15C C10C 118.8(11) . . ?
C14C C15C H15B 120.6 . . ?
C10C C15C H15B 120.6 . . ?
C16C N1C C20C 115.3(14) . . ?
C16C N1C Zn1 128.7(12) . 1_655 ?
C20C N1C Zn1 115.9(11) . 1_655 ?
N1C C16C C17C 123.9(14) . . ?
N1C C16C H16B 118.0 . . ?
C17C C16C H16B 118.0 . . ?
C18C C17C C16C 119.3(11) . . ?
C18C C17C H17B 120.3 . . ?
C16C C17C H17B 120.3 . . ?
C17C C18C C19C 117.6(10) . . ?
C17C C18C C13C 123.2(9) . . ?
C19C C18C C13C 119.1(9) . . ?
C20C C19C C18C 116.6(13) . . ?
C20C C19C H19B 121.7 . . ?
C18C C19C H19B 121.7 . . ?
N1C C20C C19C 126.7(15) . . ?
N1C C20C H20B 116.7 . . ?
C19C C20C H20B 116.7 . . ?
C26C C21C C22C 119.2(11) . . ?
C26C C21C C9C 121.4(10) . . ?
C22C C21C C9C 119.3(10) . . ?
C23C C22C C21C 119.9(14) . . ?
C23C C22C H22B 120.0 . . ?
C21C C22C H22B 120.0 . . ?
C24C C23C C22C 119.4(16) . . ?
C24C C23C H23B 120.3 . . ?
C22C C23C H23B 120.3 . . ?
C25C C24C C23C 121.6(17) . . ?
C25C C24C H24B 119.2 . . ?
C23C C24C H24B 119.2 . . ?
C24C C25C C26C 120.8(16) . . ?
C24C C25C H25B 119.6 . . ?
C26C C25C H25B 119.6 . . ?
C21C C26C C25C 119.0(14) . . ?
C21C C26C H26B 120.5 . . ?
C25C C26C H26B 120.5 . . ?
C9F C9E C21E 123.1(8) . . ?
C9F C9E C10E 123.6(9) . . ?
C21E C9E C10E 113.3(8) . . ?
C11E C10E C15E 119.3(11) . . ?
C11E C10E C9E 121.6(10) . . ?
C15E C10E C9E 119.1(10) . . ?
C12E C11E C10E 121.4(13) . . ?
C12E C11E H11C 119.3 . . ?
C10E C11E H11C 119.3 . . ?
C13E C12E C11E 119.4(12) . . ?
C13E C12E H12C 120.3 . . ?
C11E C12E H12C 120.3 . . ?
C12E C13E C14E 119.4(11) . . ?
C12E C13E C18E 122.0(10) . . ?
C14E C13E C18E 118.4(10) . . ?
C15E C14E C13E 120.9(13) . . ?
C15E C14E H14C 119.6 . . ?
C13E C14E H14C 119.6 . . ?
C14E C15E C10E 119.6(13) . . ?
C14E C15E H15C 120.2 . . ?
C10E C15E H15C 120.2 . . ?
C16E N1E C20E 116.8(14) . . ?
C16E N1E Zn1 130.2(12) . 1_655 ?
C20E N1E Zn1 113.0(11) . 1_655 ?
N1E C16E C17E 124.1(14) . . ?
N1E C16E H16C 117.9 . . ?
C17E C16E H16C 117.9 . . ?
C16E C17E C18E 119.1(13) . . ?
C16E C17E H17C 120.5 . . ?
C18E C17E H17C 120.5 . . ?
C17E C18E C19E 117.4(11) . . ?
C17E C18E C13E 122.4(10) . . ?
C19E C18E C13E 119.5(10) . . ?
C20E C19E C18E 117.5(14) . . ?
C20E C19E H19C 121.2 . . ?
C18E C19E H19C 121.2 . . ?
N1E C20E C19E 124.8(15) . . ?
N1E C20E H20C 117.6 . . ?
C19E C20E H20C 117.6 . . ?
C26E C21E C22E 119.4(13) . . ?
C26E C21E C9E 121.2(11) . . ?
C22E C21E C9E 119.5(11) . . ?
C23E C22E C21E 121.6(16) . . ?
C23E C22E H22C 119.2 . . ?
C21E C22E H22C 119.2 . . ?
C24E C23E C22E 117.5(18) . . ?
C24E C23E H23C 121.2 . . ?
C22E C23E H23C 121.2 . . ?
C25E C24E C23E 121.4(19) . . ?
C25E C24E H24C 119.3 . . ?
C23E C24E H24C 119.3 . . ?
C24E C25E C26E 121.9(18) . . ?
C24E C25E H25C 119.0 . . ?
C26E C25E H25C 119.0 . . ?
C21E C26E C25E 117.6(16) . . ?
C21E C26E H26C 121.2 . . ?
C25E C26E H26C 121.2 . . ?
C9A C9B C21B 122.6(7) . . ?
C9A C9B C10B 122.4(8) . . ?
C21B C9B C10B 115.0(7) . . ?
C11B C10B C15B 117.9(10) . . ?
C11B C10B C9B 121.9(9) . . ?
C15B C10B C9B 120.1(9) . . ?
C10B C11B C12B 120.9(11) . . ?
C10B C11B H11D 119.6 . . ?
C12B C11B H11D 119.6 . . ?
C13B C12B C11B 121.2(11) . . ?
C13B C12B H12D 119.4 . . ?
C11B C12B H12D 119.4 . . ?
C12B C13B C14B 118.0(10) . . ?
C12B C13B C18B 123.2(9) . . ?
C14B C13B C18B 118.7(9) . . ?
C15B C14B C13B 121.1(11) . . ?
C15B C14B H14D 119.4 . . ?
C13B C14B H14D 119.4 . . ?
C14B C15B C10B 120.6(11) . . ?
C14B C15B H15D 119.7 . . ?
C10B C15B H15D 119.7 . . ?
C20B N1B C16B 118.0(13) . . ?
C20B N1B Zn1 122.9(11) . . ?
C16B N1B Zn1 118.8(10) . . ?
N1B C16B C17B 122.3(13) . . ?
N1B C16B H16D 118.9 . . ?
C17B C16B H16D 118.9 . . ?
C16B C17B C18B 120.2(11) . . ?
C16B C17B H17D 119.9 . . ?
C18B C17B H17D 119.9 . . ?
C17B C18B C19B 117.2(10) . . ?
C17B C18B C13B 121.2(9) . . ?
C19B C18B C13B 121.1(9) . . ?
C18B C19B C20B 118.3(11) . . ?
C18B C19B H19D 120.9 . . ?
C20B C19B H19D 120.9 . . ?
N1B C20B C19B 123.5(13) . . ?
N1B C20B H20D 118.3 . . ?
C19B C20B H20D 118.3 . . ?
C22B C21B C26B 120.7(11) . . ?
C22B C21B C9B 120.8(10) . . ?
C26B C21B C9B 118.5(10) . . ?
C23B C22B C21B 118.9(14) . . ?
C23B C22B H22D 120.5 . . ?
C21B C22B H22D 120.5 . . ?
C24B C23B C22B 120.0(16) . . ?
C24B C23B H23D 120.0 . . ?
C22B C23B H23D 120.0 . . ?
C23B C24B C25B 122.0(16) . . ?
C23B C24B H24D 119.0 . . ?
C25B C24B H24D 119.0 . . ?
C24B C25B C26B 120.1(16) . . ?
C24B C25B H25D 119.9 . . ?
C26B C25B H25D 119.9 . . ?
C25B C26B C21B 118.2(14) . . ?
C25B C26B H26D 120.9 . . ?
C21B C26B H26D 120.9 . . ?
C9C C9D C21D 122.3(7) . . ?
C9C C9D C10D 123.4(8) . . ?
C21D C9D C10D 114.3(7) . . ?
C15D C10D C11D 118.9(9) . . ?
C15D C10D C9D 120.4(9) . . ?
C11D C10D C9D 120.6(9) . . ?
C12D C11D C10D 120.1(11) . . ?
C12D C11D H11E 119.9 . . ?
C10D C11D H11E 119.9 . . ?
C11D C12D C13D 120.3(11) . . ?
C11D C12D H12E 119.9 . . ?
C13D C12D H12E 119.9 . . ?
C12D C13D C14D 120.0(10) . . ?
C12D C13D C18D 120.6(9) . . ?
C14D C13D C18D 119.4(9) . . ?
C15D C14D C13D 118.8(11) . . ?
C15D C14D H14E 120.6 . . ?
C13D C14D H14E 120.6 . . ?
C10D C15D C14D 121.9(11) . . ?
C10D C15D H15E 119.1 . . ?
C14D C15D H15E 119.1 . . ?
C20D N1D C16D 116.3(14) . . ?
C20D N1D Zn1 118.6(11) . . ?
C16D N1D Zn1 125.1(11) . . ?
N1D C16D C17D 125.2(14) . . ?
N1D C16D H16E 117.4 . . ?
C17D C16D H16E 117.4 . . ?
C16D C17D C18D 118.1(12) . . ?
C16D C17D H17E 121.0 . . ?
C18D C17D H17E 121.0 . . ?
C19D C18D C17D 116.9(10) . . ?
C19D C18D C13D 121.8(9) . . ?
C17D C18D C13D 120.8(9) . . ?
C20D C19D C18D 120.3(12) . . ?
C20D C19D H19E 119.9 . . ?
C18D C19D H19E 119.9 . . ?
N1D C20D C19D 123.0(14) . . ?
N1D C20D H20E 118.5 . . ?
C19D C20D H20E 118.5 . . ?
C26D C21D C22D 119.3(11) . . ?
C26D C21D C9D 119.9(9) . . ?
C22D C21D C9D 120.7(9) . . ?
C23D C22D C21D 118.1(13) . . ?
C23D C22D H22E 120.9 . . ?
C21D C22D H22E 120.9 . . ?
C24D C23D C22D 121.7(14) . . ?
C24D C23D H23E 119.1 . . ?
C22D C23D H23E 119.1 . . ?
C23D C24D C25D 120.6(15) . . ?
C23D C24D H24E 119.7 . . ?
C25D C24D H24E 119.7 . . ?
C24D C25D C26D 119.3(15) . . ?
C24D C25D H25E 120.3 . . ?
C26D C25D H25E 120.3 . . ?
C25D C26D C21D 120.7(14) . . ?
C25D C26D H26E 119.6 . . ?
C21D C26D H26E 119.6 . . ?
C9E C9F C21F 123.5(8) . . ?
C9E C9F C10F 122.1(8) . . ?
C21F C9F C10F 114.3(8) . . ?
C11F C10F C15F 119.5(11) . . ?
C11F C10F C9F 120.0(10) . . ?
C15F C10F C9F 120.5(10) . . ?
C12F C11F C10F 119.0(13) . . ?
C12F C11F H11F 120.5 . . ?
C10F C11F H11F 120.5 . . ?
C13F C12F C11F 121.5(13) . . ?
C13F C12F H12F 119.2 . . ?
C11F C12F H12F 119.2 . . ?
C12F C13F C14F 119.2(11) . . ?
C12F C13F C18F 120.9(10) . . ?
C14F C13F C18F 119.9(10) . . ?
C15F C14F C13F 119.5(13) . . ?
C15F C14F H14F 120.3 . . ?
C13F C14F H14F 120.3 . . ?
C14F C15F C10F 121.1(13) . . ?
C14F C15F H15F 119.4 . . ?
C10F C15F H15F 119.4 . . ?
C20F N1F C16F 115.8(14) . . ?
C20F N1F Zn1 121.4(11) . . ?
C16F N1F Zn1 122.7(11) . . ?
N1F C16F C17F 125.1(15) . . ?
N1F C16F H16F 117.4 . . ?
C17F C16F H16F 117.4 . . ?
C18F C17F C16F 118.3(14) . . ?
C18F C17F H17F 120.8 . . ?
C16F C17F H17F 120.8 . . ?
C19F C18F C17F 116.4(11) . . ?
C19F C18F C13F 120.9(10) . . ?
C17F C18F C13F 122.4(10) . . ?
C18F C19F C20F 120.6(13) . . ?
C18F C19F H19F 119.7 . . ?
C20F C19F H19F 119.7 . . ?
N1F C20F C19F 123.5(14) . . ?
N1F C20F H20F 118.2 . . ?
C19F C20F H20F 118.2 . . ?
C22F C21F C26F 117.8(13) . . ?
C22F C21F C9F 120.8(11) . . ?
C26F C21F C9F 121.4(11) . . ?
C23F C22F C21F 122.1(16) . . ?
C23F C22F H22F 119.0 . . ?
C21F C22F H22F 119.0 . . ?
C24F C23F C22F 119.8(17) . . ?
C24F C23F H23F 120.1 . . ?
C22F C23F H23F 120.1 . . ?
C25F C24F C23F 119.0(18) . . ?
C25F C24F H24F 120.5 . . ?
C23F C24F H24F 120.5 . . ?
C24F C25F C26F 123.2(18) . . ?
C24F C25F H25F 118.4 . . ?
C26F C25F H25F 118.4 . . ?
C25F C26F C21F 118.1(16) . . ?
C25F C26F H26F 121.0 . . ?
C21F C26F H26F 121.0 . . ?
C1 O1 H1 109(4) . . ?
C7 O2 Zn1 122.5(3) . . ?
C8 O4 Zn1 151.3(4) . 2_655 ?
C8 O5 Zn1 123.5(3) . 4_565 ?
O4 Zn1 O2 98.49(13) 2_645 . ?
O4 Zn1 O5 124.27(13) 2_645 4_566 ?
O2 Zn1 O5 137.04(13) . 4_566 ?
O4 Zn1 N1F 85.3(5) 2_645 . ?
O2 Zn1 N1F 89.0(6) . . ?
O5 Zn1 N1F 90.4(5) 4_566 . ?
O4 Zn1 N1E 90.9(5) 2_645 1_455 ?
O2 Zn1 N1E 88.5(6) . 1_455 ?
O5 Zn1 N1E 94.2(6) 4_566 1_455 ?
N1F Zn1 N1E 175.2(7) . 1_455 ?
O4 Zn1 N1C 97.8(5) 2_645 1_455 ?
O2 Zn1 N1C 89.6(7) . 1_455 ?
O5 Zn1 N1C 88.6(6) 4_566 1_455 ?
O4 Zn1 N1D 92.5(6) 2_645 . ?
O2 Zn1 N1D 88.3(6) . . ?
O5 Zn1 N1D 86.1(5) 4_566 . ?
N1C Zn1 N1D 169.7(7) 1_455 . ?
O4 Zn1 N1B 92.9(5) 2_645 . ?
O2 Zn1 N1B 90.2(5) . . ?
O5 Zn1 N1B 84.2(4) 4_566 . ?
O4 Zn1 N1A 103.7(4) 2_645 1_455 ?
O2 Zn1 N1A 90.6(4) . 1_455 ?
O5 Zn1 N1A 83.7(4) 4_566 1_455 ?
N1B Zn1 N1A 163.1(5) . 1_455 ?
N2A C27A O6A 113.8(18) . . ?
N2A C27A H27A 123.1 . . ?
O6A C27A H27A 123.1 . . ?
C27A N2A C29A 117.1(13) . . ?
C27A N2A C28A 118.4(14) . . ?
C29A N2A C28A 124.1(17) . . ?
N2A C28A H28A 109.9 . . ?
N2A C28A H28B 106.4 . . ?
H28A C28A H28B 109.5 . . ?
N2A C28A H28C 112.0 . . ?
H28A C28A H28C 109.5 . . ?
H28B C28A H28C 109.5 . . ?
N2A C29A H29A 97.1 . . ?
N2A C29A H29B 120.7 . . ?
H29A C29A H29B 109.5 . . ?
N2A C29A H29C 109.7 . . ?
H29A C29A H29C 109.5 . . ?
H29B C29A H29C 109.5 . . ?
N2Z C27Z O6Z 118.2(15) . . ?
N2Z C27Z H27Z 120.9 . . ?
O6Z C27Z H27Z 120.9 . . ?
C27Z N2Z C28Z 119.2(12) . . ?
C27Z N2Z C29Z 118.1(11) . . ?
C28Z N2Z C29Z 122.7(13) . . ?
N2Z C28Z H28D 109.5 . . ?
N2Z C28Z H28E 109.5 . . ?
H28D C28Z H28E 109.5 . . ?
N2Z C28Z H28F 109.5 . . ?
H28D C28Z H28F 109.5 . . ?
H28E C28Z H28F 109.5 . . ?
N2Z C29Z H29D 109.5 . . ?
N2Z C29Z H29E 109.5 . . ?
H29D C29Z H29E 109.5 . . ?
N2Z C29Z H29F 109.5 . . ?
H29D C29Z H29F 109.5 . . ?
H29E C29Z H29F 109.5 . . ?
N2B C27B O6B 118.2(11) . . ?
N2B C27B H27B 120.9 . . ?
O6B C27B H27B 120.9 . . ?
C27B N2B C29B 118.4(10) . . ?
C27B N2B C28B 116.1(10) . . ?
C29B N2B C28B 125.5(12) . . ?
N2B C28B H28J 109.5 . . ?
N2B C28B H28K 109.5 . . ?
H28J C28B H28K 109.5 . . ?
N2B C28B H28L 109.5 . . ?
H28J C28B H28L 109.5 . . ?
H28K C28B H28L 109.5 . . ?
N2B C29B H29G 109.5 . . ?
N2B C29B H29H 109.5 . . ?
H29G C29B H29H 109.5 . . ?
N2B C29B H29I 109.5 . . ?
H29G C29B H29I 109.5 . . ?
H29H C29B H29I 109.5 . . ?
N2Y C27Y O6Y 117(2) . . ?
N2Y C27Y H27Y 121.7 . . ?
O6Y C27Y H27Y 121.7 . . ?
C27Y N2Y C28Y 118.2(14) . . ?
C27Y N2Y C29Y 117.0(14) . . ?
C28Y N2Y C29Y 124.8(18) . . ?
N2Y C28Y H28G 109.5 . . ?
N2Y C28Y H28H 109.5 . . ?
H28G C28Y H28H 109.5 . . ?
N2Y C28Y H28I 109.5 . . ?
H28G C28Y H28I 109.5 . . ?
H28H C28Y H28I 109.5 . . ?
N2Y C29Y H29J 107.7 . . ?
N2Y C29Y H29K 111.1 . . ?
H29J C29Y H29K 109.5 . . ?
N2Y C29Y H29L 109.5 . . ?
H29J C29Y H29L 109.5 . . ?
H29K C29Y H29L 109.5 . . ?
C30A O7A H7AA 114.1 . . ?
O7A C30A C31A 115.4(16) . . ?
O7A C30A H30A 108.4 . . ?
C31A C30A H30A 108.4 . . ?
O7A C30A H30B 108.4 . . ?
C31A C30A H30B 108.4 . . ?
H30A C30A H30B 107.5 . . ?
C32A C31A C30A 111(3) . . ?
C32A C31A H31A 124.7 . . ?
C30A C31A H31A 124.7 . . ?
C31A C32A C33A 117(3) . . ?
C31A C32A H32A 121.5 . . ?
C33A C32A H32A 121.5 . . ?
O8A C33A C32A 126(2) . . ?
O8A C33A H33A 105.7 . . ?
C32A C33A H33A 105.7 . . ?
O8A C33A H33B 105.7 . . ?
C32A C33A H33B 105.7 . . ?
H33A C33A H33B 106.2 . . ?
C33A O8A H8AA 105.1 . . ?

loop_
_geom_bond_atom_site_label_1
_geom_bond_atom_site_label_2
_geom_bond_distance
_geom_bond_site_symmetry_2
_geom_bond_publ_flag
C1 O1 1.363(6) . ?
C1 C2 1.381(6) . ?
C1 C6 1.397(6) . ?
C2 C3 1.392(7) . ?
C2 H2A 0.9500 . ?
C3 C4 1.387(6) . ?
C3 C7 1.506(6) . ?
C4 C5 1.397(6) . ?
C4 H4A 0.9500 . ?
C5 C6 1.389(6) . ?
C5 C8 1.487(6) . ?
C6 H6A 0.9500 . ?
C7 O3 1.227(5) . ?
C7 O2 1.261(5) . ?
C8 O4 1.256(5) . ?
C8 O5 1.256(5) . ?
C9A C9B 1.357(14) . ?
C9A C21A 1.481(11) . ?
C9A C10A 1.495(10) . ?
C10A C11A 1.399(12) . ?
C10A C15A 1.400(12) . ?
C11A C12A 1.388(12) . ?
C11A H11A 0.9500 . ?
C12A C13A 1.398(11) . ?
C12A H12A 0.9500 . ?
C13A C14A 1.401(12) . ?
C13A C18A 1.489(11) . ?
C14A C15A 1.388(12) . ?
C14A H14A 0.9500 . ?
C15A H15A 0.9500 . ?
N1A C16A 1.324(12) . ?
N1A C20A 1.340(12) . ?
N1A Zn1 2.238(13) 1_655 ?
C16A C17A 1.402(12) . ?
C16A H16A 0.9500 . ?
C17A C18A 1.391(12) . ?
C17A H17A 0.9500 . ?
C18A C19A 1.387(12) . ?
C19A C20A 1.382(12) . ?
C19A H19A 0.9500 . ?
C20A H20A 0.9500 . ?
C21A C22A 1.397(13) . ?
C21A C26A 1.420(13) . ?
C22A C23A 1.409(14) . ?
C22A H22A 0.9500 . ?
C23A C24A 1.368(15) . ?
C23A H23A 0.9500 . ?
C24A C25A 1.374(15) . ?
C24A H24A 0.9500 . ?
C25A C26A 1.408(14) . ?
C25A H25A 0.9500 . ?
C26A H26A 0.9500 . ?
C9C C9D 1.355(14) . ?
C9C C21C 1.486(11) . ?
C9C C10C 1.506(10) . ?
C10C C11C 1.391(11) . ?
C10C C15C 1.406(12) . ?
C11C C12C 1.396(12) . ?
C11C H11B 0.9500 . ?
C12C C13C 1.397(11) . ?
C12C H12B 0.9500 . ?
C13C C14C 1.410(12) . ?
C13C C18C 1.490(11) . ?
C14C C15C 1.390(12) . ?
C14C H14B 0.9500 . ?
C15C H15B 0.9500 . ?
N1C C16C 1.322(12) . ?
N1C C20C 1.327(13) . ?
N1C Zn1 2.111(16) 1_655 ?
C16C C17C 1.390(12) . ?
C16C H16B 0.9500 . ?
C17C C18C 1.390(12) . ?
C17C H17B 0.9500 . ?
C18C C19C 1.404(12) . ?
C19C C20C 1.381(12) . ?
C19C H19B 0.9500 . ?
C20C H20B 0.9500 . ?
C21C C26C 1.402(13) . ?
C21C C22C 1.420(13) . ?
C22C C23C 1.404(14) . ?
C22C H22B 0.9500 . ?
C23C C24C 1.377(15) . ?
C23C H23B 0.9500 . ?
C24C C25C 1.360(15) . ?
C24C H24B 0.9500 . ?
C25C C26C 1.411(14) . ?
C25C H25B 0.9500 . ?
C26C H26B 0.9500 . ?
C9E C9F 1.348(15) . ?
C9E C21E 1.491(12) . ?
C9E C10E 1.499(11) . ?
C10E C11E 1.399(12) . ?
C10E C15E 1.400(12) . ?
C11E C12E 1.398(13) . ?
C11E H11C 0.9500 . ?
C12E C13E 1.390(12) . ?
C12E H12C 0.9500 . ?
C13E C14E 1.416(12) . ?
C13E C18E 1.489(12) . ?
C14E C15E 1.390(13) . ?
C14E H14C 0.9500 . ?
C15E H15C 0.9500 . ?
N1E C16E 1.320(13) . ?
N1E C20E 1.322(13) . ?
N1E Zn1 2.083(16) 1_655 ?
C16E C17E 1.387(13) . ?
C16E H16C 0.9500 . ?
C17E C18E 1.393(13) . ?
C17E H17C 0.9500 . ?
C18E C19E 1.405(13) . ?
C19E C20E 1.399(13) . ?
C19E H19C 0.9500 . ?
C20E H20C 0.9500 . ?
C21E C26E 1.404(14) . ?
C21E C22E 1.409(14) . ?
C22E C23E 1.407(15) . ?
C22E H22C 0.9500 . ?
C23E C24E 1.376(16) . ?
C23E H23C 0.9500 . ?
C24E C25E 1.367(16) . ?
C24E H24C 0.9500 . ?
C25E C26E 1.409(15) . ?
C25E H25C 0.9500 . ?
C26E H26C 0.9500 . ?
C9B C21B 1.484(11) . ?
C9B C10B 1.490(10) . ?
C10B C11B 1.397(12) . ?
C10B C15B 1.398(12) . ?
C11B C12B 1.399(12) . ?
C11B H11D 0.9500 . ?
C12B C13B 1.378(12) . ?
C12B H12D 0.9500 . ?
C13B C14B 1.401(12) . ?
C13B C18B 1.495(11) . ?
C14B C15B 1.395(12) . ?
C14B H14D 0.9500 . ?
C15B H15D 0.9500 . ?
N1B C20B 1.332(12) . ?
N1B C16B 1.345(12) . ?
N1B Zn1 2.233(15) . ?
C16B C17B 1.390(12) . ?
C16B H16D 0.9500 . ?
C17B C18B 1.393(12) . ?
C17B H17D 0.9500 . ?
C18B C19B 1.404(12) . ?
C19B C20B 1.406(12) . ?
C19B H19D 0.9500 . ?
C20B H20D 0.9500 . ?
C21B C22B 1.401(13) . ?
C21B C26B 1.424(13) . ?
C22B C23B 1.399(14) . ?
C22B H22D 0.9500 . ?
C23B C24B 1.373(15) . ?
C23B H23D 0.9500 . ?
C24B C25B 1.374(15) . ?
C24B H24D 0.9500 . ?
C25B C26B 1.401(14) . ?
C25B H25D 0.9500 . ?
C26B H26D 0.9500 . ?
C9D C21D 1.488(11) . ?
C9D C10D 1.495(10) . ?
C10D C15D 1.393(12) . ?
C10D C11D 1.404(11) . ?
C11D C12D 1.395(12) . ?
C11D H11E 0.9500 . ?
C12D C13D 1.404(12) . ?
C12D H12E 0.9500 . ?
C13D C14D 1.404(12) . ?
C13D C18D 1.490(10) . ?
C14D C15D 1.394(12) . ?
C14D H14E 0.9500 . ?
C15D H15E 0.9500 . ?
N1D C20D 1.333(12) . ?
N1D C16D 1.341(12) . ?
N1D Zn1 2.144(17) . ?
C16D C17D 1.384(12) . ?
C16D H16E 0.9500 . ?
C17D C18D 1.402(12) . ?
C17D H17E 0.9500 . ?
C18D C19D 1.393(12) . ?
C19D C20D 1.391(12) . ?
C19D H19E 0.9500 . ?
C20D H20E 0.9500 . ?
C21D C26D 1.407(13) . ?
C21D C22D 1.407(13) . ?
C22D C23D 1.405(13) . ?
C22D H22E 0.9500 . ?
C23D C24D 1.366(15) . ?
C23D H23E 0.9500 . ?
C24D C25D 1.379(15) . ?
C24D H24E 0.9500 . ?
C25D C26D 1.395(14) . ?
C25D H25E 0.9500 . ?
C26D H26E 0.9500 . ?
C9F C21F 1.483(12) . ?
C9F C10F 1.499(11) . ?
C10F C11F 1.402(12) . ?
C10F C15F 1.403(13) . ?
C11F C12F 1.401(13) . ?
C11F H11F 0.9500 . ?
C12F C13F 1.397(12) . ?
C12F H12F 0.9500 . ?
C13F C14F 1.404(12) . ?
C13F C18F 1.489(11) . ?
C14F C15F 1.395(13) . ?
C14F H14F 0.9500 . ?
C15F H15F 0.9500 . ?
N1F C20F 1.328(13) . ?
N1F C16F 1.334(13) . ?
N1F Zn1 2.061(16) . ?
C16F C17F 1.398(13) . ?
C16F H16F 0.9500 . ?
C17F C18F 1.395(13) . ?
C17F H17F 0.9500 . ?
C18F C19F 1.387(13) . ?
C19F C20F 1.389(13) . ?
C19F H19F 0.9500 . ?
C20F H20F 0.9500 . ?
C21F C22F 1.399(14) . ?
C21F C26F 1.409(14) . ?
C22F C23F 1.394(14) . ?
C22F H22F 0.9500 . ?
C23F C24F 1.367(16) . ?
C23F H23F 0.9500 . ?
C24F C25F 1.366(16) . ?
C24F H24F 0.9500 . ?
C25F C26F 1.404(15) . ?
C25F H25F 0.9500 . ?
C26F H26F 0.9500 . ?
O1 H1 0.88(6) . ?
O2 Zn1 1.989(3) . ?
O4 Zn1 1.969(3) 2_655 ?
O5 Zn1 1.998(3) 4_565 ?
Zn1 O4 1.969(3) 2_645 ?
Zn1 O5 1.998(3) 4_566 ?
Zn1 N1E 2.083(16) 1_455 ?
Zn1 N1C 2.111(16) 1_455 ?
Zn1 N1A 2.238(13) 1_455 ?
O6A C27A 1.41(2) . ?
C27A N2A 1.36(2) . ?
C27A H27A 0.9500 . ?
N2A C29A 1.460(16) . ?
N2A C28A 1.460(15) . ?
C28A H28A 0.9800 . ?
C28A H28B 0.9800 . ?
C28A H28C 0.9801 . ?
C29A H29A 0.9800 . ?
C29A H29B 0.9800 . ?
C29A H29C 0.9800 . ?
O6Z C27Z 1.356(17) . ?
C27Z N2Z 1.341(17) . ?
C27Z H27Z 0.9500 . ?
N2Z C28Z 1.454(13) . ?
N2Z C29Z 1.489(14) . ?
C28Z H28D 0.9800 . ?
C28Z H28E 0.9800 . ?
C28Z H28F 0.9800 . ?
C29Z H29D 0.9800 . ?
C29Z H29E 0.9800 . ?
C29Z H29F 0.9800 . ?
O6B C27B 1.357(15) . ?
C27B N2B 1.354(15) . ?
C27B H27B 0.9500 . ?
N2B C29B 1.444(12) . ?
N2B C28B 1.446(12) . ?
C28B H28J 0.9800 . ?
C28B H28K 0.9800 . ?
C28B H28L 0.9800 . ?
C29B H29G 0.9800 . ?
C29B H29H 0.9800 . ?
C29B H29I 0.9800 . ?
O6Y C27Y 1.38(2) . ?
C27Y N2Y 1.35(2) . ?
C27Y H27Y 0.9500 . ?
N2Y C28Y 1.454(16) . ?
N2Y C29Y 1.461(16) . ?
C28Y H28G 0.9800 . ?
C28Y H28H 0.9800 . ?
C28Y H28I 0.9800 . ?
C29Y H29J 0.9800 . ?
C29Y H29K 0.9800 . ?
C29Y H29L 0.9800 . ?
O7A C30A 1.428(13) . ?
O7A H7AA 0.8500 . ?
C30A C31A 1.542(16) . ?
C30A H30A 0.9900 . ?
C30A H30B 0.9900 . ?
C31A C32A 1.230(16) . ?
C31A H31A 0.9500 . ?
C32A C33A 1.463(16) . ?
C32A H32A 0.9500 . ?
C33A O8A 1.368(17) . ?
C33A H33A 0.9900 . ?
C33A H33B 0.9900 . ?
O8A H8AA 0.8500 . ?
